data_1543749
loop_
_publ_author_name
'Liu, Chao'
'Ang, Song'
'Huang, Xiao-Jun'
'Tian, Hai-Yan'
'Deng, Yuan-Yuan'
'Zhang, Dong-Mei'
'Wang, Ying'
'Ye, Wen-Cai'
'Wang, Lei'

_publ_section_title
;
 Meroterpenoids with New Skeletons from Myrtus communis and Structure
 Revision of Myrtucommulone K.
;
_journal_issue 16
_journal_name_full 'Organic letters'
_journal_page_first 4004
_journal_page_last 4007
_journal_paper_doi 10.1021/acs.orglett.6b01817
_journal_volume 18
_journal_year 2016
_chemical_absolute_configuration rm
_chemical_formula_sum 'C29 H44 O3'
_chemical_formula_weight 440.64
_space_group_crystal_system monoclinic
_space_group_IT_number 4
_space_group_name_Hall 'P 2yb'
_space_group_name_H-M_alt 'P 1 21 1'
_symmetry_space_group_name_Hall 'P 2yb'
_symmetry_space_group_name_H-M 'P 1 21 1'
_atom_sites_solution_hydrogens geom
_audit_creation_method SHELXL-2014/7
_cell_angle_alpha 90
_cell_angle_beta 93.387(4)
_cell_angle_gamma 90
_cell_formula_units_Z 2
_cell_length_a 12.1091(5)
_cell_length_b 8.3218(4)
_cell_length_c 12.7681(6)
_cell_measurement_reflns_used 3064
_cell_measurement_temperature 173.0(2)
_cell_measurement_theta_max 62.8410
_cell_measurement_theta_min 7.3260
_cell_volume 1284.39(10)
_computing_cell_refinement 'CrysAlis PRO '
_computing_data_collection 'CrysAlis PRO '
_computing_data_reduction 'CrysAlis PRO'
_computing_molecular_graphics 'XP (Sheldrick, 2008)'
_computing_publication_material 'XP (Sheldrick, 2008)'
_computing_structure_refinement 'SHELXL-2014/7 (Sheldrick, 2014)'
_computing_structure_solution 'SHELXL-2014/7 (Sheldrick, 2014)'
_diffrn_ambient_temperature 173.0(2)
_diffrn_measured_fraction_theta_full 0.984
_diffrn_measured_fraction_theta_max 0.984
_diffrn_measurement_device_type 'Agilent Gemini S ultra'
_diffrn_measurement_method 'omega scan'
_diffrn_radiation_type CuK\a
_diffrn_radiation_wavelength 1.54184
_diffrn_reflns_av_R_equivalents 0.0169
_diffrn_reflns_av_unetI/netI 0.0212
_diffrn_reflns_Laue_measured_fraction_full 0.984
_diffrn_reflns_Laue_measured_fraction_max 0.984
_diffrn_reflns_limit_h_max 13
_diffrn_reflns_limit_h_min -13
_diffrn_reflns_limit_k_max 8
_diffrn_reflns_limit_k_min -9
_diffrn_reflns_limit_l_max 14
_diffrn_reflns_limit_l_min -14
_diffrn_reflns_number 4874
_diffrn_reflns_point_group_measured_fraction_full 0.742
_diffrn_reflns_point_group_measured_fraction_max 0.742
_diffrn_reflns_theta_full 62.562
_diffrn_reflns_theta_max 62.562
_diffrn_reflns_theta_min 7.328
_diffrn_source 'sealed X-ray tube'
_exptl_absorpt_coefficient_mu 0.552
_exptl_absorpt_correction_T_max 1.00000
_exptl_absorpt_correction_T_min 0.75708
_exptl_absorpt_correction_type multi-scan
_exptl_crystal_colour colorless
_exptl_crystal_density_diffrn 1.139
_exptl_crystal_density_method 'not measured'
_exptl_crystal_description block
_exptl_crystal_F_000 484
_exptl_crystal_size_max 0.40
_exptl_crystal_size_mid 0.28
_exptl_crystal_size_min 0.20
_refine_diff_density_max 0.223
_refine_diff_density_min -0.235
_refine_diff_density_rms 0.030
_refine_ls_abs_structure_details
;
 Flack x determined using 842 quotients [(I+)-(I-)]/[(I+)+(I-)]
 (Parsons, Flack and Wagner, Acta Cryst. B69 (2013) 249-259).
;
_refine_ls_abs_structure_Flack -0.14(11)
_refine_ls_extinction_method none
_refine_ls_goodness_of_fit_ref 1.053
_refine_ls_hydrogen_treatment constr
_refine_ls_matrix_type full
_refine_ls_number_parameters 289
_refine_ls_number_reflns 3046
_refine_ls_number_restraints 1
_refine_ls_restrained_S_all 1.052
_refine_ls_R_factor_all 0.0341
_refine_ls_R_factor_gt 0.0335
_refine_ls_shift/su_max 0.000
_refine_ls_shift/su_mean 0.000
_refine_ls_structure_factor_coef Fsqd
_refine_ls_weighting_details 'w=1/[\s^2^(Fo^2^)+(0.0567P)^2^+0.2254P] where P=(Fo^2^+2Fc^2^)/3'
_refine_ls_weighting_scheme calc
_refine_ls_wR_factor_gt 0.0913
_refine_ls_wR_factor_ref 0.0922
_reflns_Friedel_coverage 0.399
_reflns_Friedel_fraction_full 0.459
_reflns_Friedel_fraction_max 0.459
_reflns_number_gt 2995
_reflns_number_total 3046
_reflns_threshold_expression 'I > 2\s(I)'
_cod_data_source_file ol6b01817_si_002.cif
_cod_data_source_block JRW_DBB2
_cod_depositor_comments 'Adding full bibliography for 1543749--1543751.cif.'
_cod_database_code 1543749
_shelx_shelxl_version_number 2014/7
_shelx_space_group_comment
;
The symmetry employed for this shelxl refinement is uniquely defined
by the following loop, which should always be used as a source of
symmetry information in preference to the above space-group names.
They are only intended as comments.
;

loop_
_space_group_symop_operation_xyz
'x, y, z'
'-x, y+1/2, -z'

loop_
_atom_site_label
_atom_site_type_symbol
_atom_site_fract_x
_atom_site_fract_y
_atom_site_fract_z
_atom_site_U_iso_or_equiv
_atom_site_adp_type
_atom_site_occupancy
_atom_site_site_symmetry_order
_atom_site_calc_flag
_atom_site_refinement_flags_posn
_atom_site_refinement_flags_adp
O1 O 0.50785(14) 0.8876(2) 0.71914(13) 0.0359(4) Uani 1 1 d . .
O2 O 0.74775(15) 0.6247(3) 0.93869(16) 0.0546(6) Uani 1 1 d . .
O3 O 0.42003(12) 0.3678(2) 0.81940(12) 0.0296(4) Uani 1 1 d . .
C1 C 0.22549(17) 0.4159(3) 0.83155(18) 0.0269(5) Uani 1 1 d . .
H1A H 0.2085 0.3287 0.8796 0.032 Uiso 1 1 calc R U
C2 C 0.31302(18) 0.3527(3) 0.75725(18) 0.0272(5) Uani 1 1 d . .
C3 C 0.3103(2) 0.1697(3) 0.7385(2) 0.0347(6) Uani 1 1 d . .
H3A H 0.3832 0.1365 0.7195 0.042 Uiso 1 1 calc R U
H3B H 0.2964 0.1177 0.8044 0.042 Uiso 1 1 calc R U
C4 C 0.2259(2) 0.1064(3) 0.6550(2) 0.0407(6) Uani 1 1 d . .
H4A H 0.2443 0.1437 0.5862 0.049 Uiso 1 1 calc R U
H4B H 0.2266 -0.0101 0.6548 0.049 Uiso 1 1 calc R U
C5 C 0.1140(2) 0.1664(3) 0.6795(2) 0.0383(6) Uani 1 1 d . .
H5A H 0.0873 0.1291 0.7419 0.046 Uiso 1 1 calc R U
C6 C 0.0474(2) 0.2659(3) 0.6241(2) 0.0374(6) Uani 1 1 d . .
C7 C -0.0396(2) 0.3584(4) 0.6787(2) 0.0457(7) Uani 1 1 d . .
H7A H -0.1043 0.2910 0.6842 0.055 Uiso 1 1 calc R U
H7B H -0.0614 0.4515 0.6367 0.055 Uiso 1 1 calc R U
C8 C 0.00113(18) 0.4143(4) 0.78884(19) 0.0370(6) Uani 1 1 d . .
H8A H 0.0066 0.3211 0.8345 0.044 Uiso 1 1 calc R U
H8B H -0.0542 0.4853 0.8155 0.044 Uiso 1 1 calc R U
C9 C 0.11314(18) 0.5019(3) 0.79594(18) 0.0285(5) Uani 1 1 d . .
H9A H 0.1225 0.5593 0.7300 0.034 Uiso 1 1 calc R U
C10 C 0.13286(18) 0.6209(3) 0.88926(18) 0.0318(5) Uani 1 1 d . .
C11 C 0.25527(18) 0.5668(3) 0.89822(17) 0.0305(5) Uani 1 1 d . .
H11A H 0.2824 0.5423 0.9694 0.037 Uiso 1 1 calc R U
H11B H 0.3049 0.6400 0.8651 0.037 Uiso 1 1 calc R U
C12 C 0.31966(17) 0.4436(3) 0.65473(17) 0.0261(5) Uani 1 1 d . .
H12A H 0.2463 0.4466 0.6199 0.031 Uiso 1 1 calc R U
H12B H 0.3670 0.3838 0.6100 0.031 Uiso 1 1 calc R U
C13 C 0.0585(2) 0.3060(5) 0.5104(2) 0.0500(8) Uani 1 1 d . .
H13D H 0.0013 0.3801 0.4874 0.075 Uiso 1 1 calc R U
H13E H 0.1295 0.3540 0.5019 0.075 Uiso 1 1 calc R U
H13F H 0.0517 0.2096 0.4692 0.075 Uiso 1 1 calc R U
C14 C 0.1119(2) 0.7962(4) 0.8629(2) 0.0461(7) Uani 1 1 d . .
H14D H 0.1499 0.8242 0.8016 0.069 Uiso 1 1 calc R U
H14E H 0.0340 0.8135 0.8497 0.069 Uiso 1 1 calc R U
H14F H 0.1387 0.8619 0.9208 0.069 Uiso 1 1 calc R U
C15 C 0.0732(2) 0.5729(4) 0.98676(19) 0.0417(7) Uani 1 1 d . .
H15A H 0.0873 0.4617 1.0023 0.063 Uiso 1 1 calc R U
H15B H 0.0998 0.6377 1.0452 0.063 Uiso 1 1 calc R U
H15C H -0.0049 0.5893 0.9740 0.063 Uiso 1 1 calc R U
C1' C 0.46785(16) 0.6139(3) 0.73628(16) 0.0245(5) Uani 1 1 d . .
C2' C 0.54029(18) 0.7539(3) 0.74402(17) 0.0257(5) Uani 1 1 d . .
C3' C 0.66208(18) 0.7289(3) 0.78087(19) 0.0303(5) Uani 1 1 d . .
C4' C 0.67250(18) 0.6112(3) 0.87177(18) 0.0333(6) Uani 1 1 d . .
C5' C 0.59087(18) 0.4724(3) 0.87871(18) 0.0295(5) Uani 1 1 d . .
C6' C 0.48837(17) 0.4917(3) 0.80473(17) 0.0253(5) Uani 1 1 d . .
C7' C 0.36327(17) 0.6157(3) 0.66438(16) 0.0252(5) Uani 1 1 d . .
H7'A H 0.3079 0.6799 0.6985 0.030 Uiso 1 1 calc R U
C8' C 0.37972(19) 0.6912(3) 0.55583(17) 0.0311(5) Uani 1 1 d . .
H8'A H 0.4041 0.8022 0.5682 0.037 Uiso 1 1 calc R U
C9' C 0.4672(2) 0.6098(4) 0.4944(2) 0.0483(8) Uani 1 1 d . .
H9'A H 0.5355 0.6054 0.5365 0.072 Uiso 1 1 calc R U
H9'B H 0.4436 0.5027 0.4762 0.072 Uiso 1 1 calc R U
H9'C H 0.4779 0.6698 0.4316 0.072 Uiso 1 1 calc R U
C10' C 0.2706(2) 0.6989(4) 0.4896(2) 0.0458(7) Uani 1 1 d . .
H10A H 0.2156 0.7506 0.5289 0.069 Uiso 1 1 calc R U
H10B H 0.2810 0.7590 0.4267 0.069 Uiso 1 1 calc R U
H10C H 0.2468 0.5920 0.4714 0.069 Uiso 1 1 calc R U
C11' C 0.7204(2) 0.6533(4) 0.6881(2) 0.0426(7) Uani 1 1 d . .
H11C H 0.7151 0.7252 0.6293 0.064 Uiso 1 1 calc R U
H11D H 0.7968 0.6345 0.7087 0.064 Uiso 1 1 calc R U
H11E H 0.6853 0.5532 0.6689 0.064 Uiso 1 1 calc R U
C12' C 0.7173(2) 0.8883(4) 0.8094(2) 0.0486(7) Uani 1 1 d . .
H12C H 0.7094 0.9601 0.7506 0.073 Uiso 1 1 calc R U
H12D H 0.6829 0.9347 0.8682 0.073 Uiso 1 1 calc R U
H12E H 0.7944 0.8709 0.8275 0.073 Uiso 1 1 calc R U
C13' C 0.5572(2) 0.4584(4) 0.99291(19) 0.0398(6) Uani 1 1 d . .
H13A H 0.6223 0.4463 1.0389 0.060 Uiso 1 1 calc R U
H13B H 0.5182 0.5537 1.0115 0.060 Uiso 1 1 calc R U
H13C H 0.5101 0.3665 0.9994 0.060 Uiso 1 1 calc R U
C14' C 0.6513(2) 0.3164(3) 0.8491(2) 0.0390(6) Uani 1 1 d . .
H14A H 0.7162 0.3025 0.8952 0.058 Uiso 1 1 calc R U
H14B H 0.6029 0.2261 0.8559 0.058 Uiso 1 1 calc R U
H14C H 0.6724 0.3237 0.7780 0.058 Uiso 1 1 calc R U

loop_
_atom_site_aniso_label
_atom_site_aniso_U_11
_atom_site_aniso_U_22
_atom_site_aniso_U_33
_atom_site_aniso_U_23
_atom_site_aniso_U_13
_atom_site_aniso_U_12
O1 0.0416(9) 0.0226(9) 0.0427(9) 0.0013(8) -0.0044(7) 0.0035(8)
O2 0.0461(10) 0.0614(15) 0.0535(11) 0.0132(11) -0.0198(9) -0.0096(10)
O3 0.0276(7) 0.0263(9) 0.0348(8) 0.0086(8) -0.0008(6) 0.0030(7)
C1 0.0268(11) 0.0267(13) 0.0276(11) 0.0043(10) 0.0037(9) 0.0006(10)
C2 0.0251(10) 0.0241(13) 0.0323(11) 0.0031(10) 0.0014(9) 0.0018(9)
C3 0.0358(12) 0.0235(13) 0.0452(14) 0.0010(11) 0.0063(10) 0.0044(11)
C4 0.0494(14) 0.0225(14) 0.0508(15) -0.0050(13) 0.0085(12) -0.0021(11)
C5 0.0385(13) 0.0322(15) 0.0448(14) -0.0056(12) 0.0063(11) -0.0098(12)
C6 0.0337(12) 0.0378(16) 0.0406(13) -0.0096(12) 0.0014(11) -0.0086(12)
C7 0.0307(12) 0.059(2) 0.0470(14) -0.0136(15) -0.0016(11) -0.0007(13)
C8 0.0270(11) 0.0465(17) 0.0379(13) -0.0050(13) 0.0042(9) 0.0008(11)
C9 0.0297(11) 0.0292(14) 0.0269(11) 0.0030(10) 0.0043(9) 0.0050(10)
C10 0.0313(11) 0.0330(14) 0.0317(12) -0.0039(11) 0.0065(9) 0.0008(10)
C11 0.0303(11) 0.0353(14) 0.0261(11) -0.0011(11) 0.0037(9) -0.0009(10)
C12 0.0255(10) 0.0257(13) 0.0274(11) -0.0019(10) 0.0032(9) 0.0035(10)
C13 0.0402(14) 0.068(2) 0.0409(15) -0.0060(15) -0.0020(11) -0.0028(14)
C14 0.0458(15) 0.0348(16) 0.0584(17) -0.0054(15) 0.0086(13) 0.0062(13)
C15 0.0387(13) 0.0539(19) 0.0337(12) -0.0074(13) 0.0115(10) -0.0015(13)
C1' 0.0261(10) 0.0237(12) 0.0242(10) 0.0009(10) 0.0049(8) 0.0049(9)
C2' 0.0302(11) 0.0241(13) 0.0230(10) -0.0010(10) 0.0029(9) 0.0039(10)
C3' 0.0289(11) 0.0274(14) 0.0344(12) -0.0009(10) 0.0004(9) 0.0008(10)
C4' 0.0292(11) 0.0368(15) 0.0331(12) -0.0023(12) -0.0042(10) 0.0068(11)
C5' 0.0294(11) 0.0300(13) 0.0290(11) 0.0034(11) -0.0004(9) 0.0072(10)
C6' 0.0253(10) 0.0233(12) 0.0274(11) 0.0000(10) 0.0033(8) 0.0051(9)
C7' 0.0246(10) 0.0252(13) 0.0260(10) 0.0013(10) 0.0033(8) 0.0043(9)
C8' 0.0347(12) 0.0310(14) 0.0272(11) 0.0058(11) -0.0007(9) -0.0029(10)
C9' 0.0480(15) 0.069(2) 0.0287(12) 0.0048(14) 0.0125(11) -0.0044(15)
C10' 0.0445(14) 0.0538(19) 0.0377(13) 0.0158(14) -0.0086(11) -0.0037(13)
C11' 0.0317(12) 0.0555(19) 0.0415(13) 0.0004(14) 0.0087(10) 0.0073(12)
C12' 0.0456(14) 0.0379(17) 0.0606(17) -0.0005(15) -0.0114(13) -0.0058(13)
C13' 0.0458(14) 0.0425(17) 0.0306(13) 0.0036(12) -0.0024(11) 0.0051(12)
C14' 0.0355(13) 0.0349(16) 0.0458(15) 0.0022(13) -0.0039(11) 0.0117(11)

loop_
_atom_type_symbol
_atom_type_description
_atom_type_scat_dispersion_real
_atom_type_scat_dispersion_imag
_atom_type_scat_source
C C 0.0181 0.0091 'International Tables Vol C Tables 4.2.6.8 and 6.1.1.4'
H H 0.0000 0.0000 'International Tables Vol C Tables 4.2.6.8 and 6.1.1.4'
O O 0.0492 0.0322 'International Tables Vol C Tables 4.2.6.8 and 6.1.1.4'

loop_
_geom_angle_atom_site_label_1
_geom_angle_atom_site_label_2
_geom_angle_atom_site_label_3
_geom_angle
C6' O3 C2 121.08(17)
C11 C1 C2 117.70(18)
C11 C1 C9 87.68(18)
C2 C1 C9 125.72(19)
C11 C1 H1A 107.9
C2 C1 H1A 107.9
C9 C1 H1A 107.9
O3 C2 C12 109.26(17)
O3 C2 C3 100.18(18)
C12 C2 C3 111.1(2)
O3 C2 C1 104.50(17)
C12 C2 C1 115.49(19)
C3 C2 C1 114.8(2)
C4 C3 C2 117.2(2)
C4 C3 H3A 108.0
C2 C3 H3A 108.0
C4 C3 H3B 108.0
C2 C3 H3B 108.0
H3A C3 H3B 107.2
C5 C4 C3 108.5(2)
C5 C4 H4A 110.0
C3 C4 H4A 110.0
C5 C4 H4B 110.0
C3 C4 H4B 110.0
H4A C4 H4B 108.4
C6 C5 C4 128.7(3)
C6 C5 H5A 115.6
C4 C5 H5A 115.6
C5 C6 C13 124.5(3)
C5 C6 C7 119.4(2)
C13 C6 C7 116.0(3)
C6 C7 C8 112.5(2)
C6 C7 H7A 109.1
C8 C7 H7A 109.1
C6 C7 H7B 109.1
C8 C7 H7B 109.1
H7A C7 H7B 107.8
C7 C8 C9 115.6(2)
C7 C8 H8A 108.4
C9 C8 H8A 108.4
C7 C8 H8B 108.4
C9 C8 H8B 108.4
H8A C8 H8B 107.4
C8 C9 C10 116.21(18)
C8 C9 C1 122.9(2)
C10 C9 C1 88.70(17)
C8 C9 H9A 109.1
C10 C9 H9A 109.1
C1 C9 H9A 109.1
C14 C10 C15 110.6(2)
C14 C10 C11 116.3(2)
C15 C10 C11 111.1(2)
C14 C10 C9 115.2(2)
C15 C10 C9 113.5(2)
C11 C10 C9 88.54(17)
C10 C11 C1 90.25(17)
C10 C11 H11A 113.6
C1 C11 H11A 113.6
C10 C11 H11B 113.6
C1 C11 H11B 113.6
H11A C11 H11B 110.9
C2 C12 C7' 115.64(19)
C2 C12 H12A 108.4
C7' C12 H12A 108.4
C2 C12 H12B 108.4
C7' C12 H12B 108.4
H12A C12 H12B 107.4
C6 C13 H13D 109.5
C6 C13 H13E 109.5
H13D C13 H13E 109.5
C6 C13 H13F 109.5
H13D C13 H13F 109.5
H13E C13 H13F 109.5
C10 C14 H14D 109.5
C10 C14 H14E 109.5
H14D C14 H14E 109.5
C10 C14 H14F 109.5
H14D C14 H14F 109.5
H14E C14 H14F 109.5
C10 C15 H15A 109.5
C10 C15 H15B 109.5
H15A C15 H15B 109.5
C10 C15 H15C 109.5
H15A C15 H15C 109.5
H15B C15 H15C 109.5
C6' C1' C2' 118.00(19)
C6' C1' C7' 120.76(19)
C2' C1' C7' 120.66(19)
O1 C2' C1' 121.96(19)
O1 C2' C3' 119.6(2)
C1' C2' C3' 118.39(19)
C4' C3' C12' 111.4(2)
C4' C3' C2' 110.90(19)
C12' C3' C2' 110.8(2)
C4' C3' C11' 107.5(2)
C12' C3' C11' 108.9(2)
C2' C3' C11' 107.10(19)
O2 C4' C3' 120.1(2)
O2 C4' C5' 119.3(2)
C3' C4' C5' 120.52(19)
C6' C5' C4' 113.00(19)
C6' C5' C13' 110.07(18)
C4' C5' C13' 108.7(2)
C6' C5' C14' 108.5(2)
C4' C5' C14' 107.66(19)
C13' C5' C14' 108.8(2)
O3 C6' C1' 125.16(19)
O3 C6' C5' 108.59(19)
C1' C6' C5' 126.2(2)
C1' C7' C12 108.14(18)
C1' C7' C8' 113.49(17)
C12 C7' C8' 111.78(19)
C1' C7' H7'A 107.7
C12 C7' H7'A 107.7
C8' C7' H7'A 107.7
C9' C8' C10' 109.9(2)
C9' C8' C7' 114.4(2)
C10' C8' C7' 111.15(19)
C9' C8' H8'A 107.0
C10' C8' H8'A 107.0
C7' C8' H8'A 107.0
C8' C9' H9'A 109.5
C8' C9' H9'B 109.5
H9'A C9' H9'B 109.5
C8' C9' H9'C 109.5
H9'A C9' H9'C 109.5
H9'B C9' H9'C 109.5
C8' C10' H10A 109.5
C8' C10' H10B 109.5
H10A C10' H10B 109.5
C8' C10' H10C 109.5
H10A C10' H10C 109.5
H10B C10' H10C 109.5
C3' C11' H11C 109.5
C3' C11' H11D 109.5
H11C C11' H11D 109.5
C3' C11' H11E 109.5
H11C C11' H11E 109.5
H11D C11' H11E 109.5
C3' C12' H12C 109.5
C3' C12' H12D 109.5
H12C C12' H12D 109.5
C3' C12' H12E 109.5
H12C C12' H12E 109.5
H12D C12' H12E 109.5
C5' C13' H13A 109.5
C5' C13' H13B 109.5
H13A C13' H13B 109.5
C5' C13' H13C 109.5
H13A C13' H13C 109.5
H13B C13' H13C 109.5
C5' C14' H14A 109.5
C5' C14' H14B 109.5
H14A C14' H14B 109.5
C5' C14' H14C 109.5
H14A C14' H14C 109.5
H14B C14' H14C 109.5

loop_
_geom_bond_atom_site_label_1
_geom_bond_atom_site_label_2
_geom_bond_distance
O1 C2' 1.215(3)
O2 C4' 1.217(3)
O3 C6' 1.342(3)
O3 C2 1.484(3)
C1 C11 1.548(3)
C1 C2 1.555(3)
C1 C9 1.580(3)
C1 H1A 0.9800
C2 C12 1.518(3)
C2 C3 1.542(4)
C3 C4 1.526(4)
C3 H3A 0.9700
C3 H3B 0.9700
C4 C5 1.495(4)
C4 H4A 0.9700
C4 H4B 0.9700
C5 C6 1.330(4)
C5 H5A 0.9300
C6 C13 1.504(4)
C6 C7 1.508(4)
C7 C8 1.534(4)
C7 H7A 0.9700
C7 H7B 0.9700
C8 C9 1.538(3)
C8 H8A 0.9700
C8 H8B 0.9700
C9 C10 1.557(3)
C9 H9A 0.9800
C10 C14 1.515(4)
C10 C15 1.529(3)
C10 C11 1.547(3)
C11 H11A 0.9700
C11 H11B 0.9700
C12 C7' 1.529(3)
C12 H12A 0.9700
C12 H12B 0.9700
C13 H13D 0.9600
C13 H13E 0.9600
C13 H13F 0.9600
C14 H14D 0.9600
C14 H14E 0.9600
C14 H14F 0.9600
C15 H15A 0.9600
C15 H15B 0.9600
C15 H15C 0.9600
C1' C6' 1.354(3)
C1' C2' 1.458(3)
C1' C7' 1.520(3)
C2' C3' 1.535(3)
C3' C4' 1.518(4)
C3' C12' 1.520(4)
C3' C11' 1.548(3)
C4' C5' 1.527(4)
C5' C6' 1.523(3)
C5' C13' 1.541(3)
C5' C14' 1.548(3)
C7' C8' 1.545(3)
C7' H7'A 0.9800
C8' C9' 1.515(4)
C8' C10' 1.527(3)
C8' H8'A 0.9800
C9' H9'A 0.9600
C9' H9'B 0.9600
C9' H9'C 0.9600
C10' H10A 0.9600
C10' H10B 0.9600
C10' H10C 0.9600
C11' H11C 0.9600
C11' H11D 0.9600
C11' H11E 0.9600
C12' H12C 0.9600
C12' H12D 0.9600
C12' H12E 0.9600
C13' H13A 0.9600
C13' H13B 0.9600
C13' H13C 0.9600
C14' H14A 0.9600
C14' H14B 0.9600
C14' H14C 0.9600

loop_
_geom_torsion_atom_site_label_1
_geom_torsion_atom_site_label_2
_geom_torsion_atom_site_label_3
_geom_torsion_atom_site_label_4
_geom_torsion
C6' O3 C2 C12 24.1(3)
C6' O3 C2 C3 140.9(2)
C6' O3 C2 C1 -100.0(2)
C11 C1 C2 O3 41.0(3)
C9 C1 C2 O3 149.8(2)
C11 C1 C2 C12 -79.0(2)
C9 C1 C2 C12 29.7(3)
C11 C1 C2 C3 149.7(2)
C9 C1 C2 C3 -101.5(3)
O3 C2 C3 C4 -165.92(19)
C12 C2 C3 C4 -50.6(3)
C1 C2 C3 C4 82.8(3)
C2 C3 C4 C5 -54.0(3)
C3 C4 C5 C6 115.5(3)
C4 C5 C6 C13 16.9(5)
C4 C5 C6 C7 -157.3(3)
C5 C6 C7 C8 37.6(4)
C13 C6 C7 C8 -137.0(3)
C6 C7 C8 C9 50.2(4)
C7 C8 C9 C10 154.4(2)
C7 C8 C9 C1 -98.8(3)
C11 C1 C9 C8 -137.2(2)
C2 C1 C9 C8 99.9(3)
C11 C1 C9 C10 -16.41(17)
C2 C1 C9 C10 -139.4(2)
C8 C9 C10 C14 -98.5(3)
C1 C9 C10 C14 135.0(2)
C8 C9 C10 C15 30.4(3)
C1 C9 C10 C15 -96.1(2)
C8 C9 C10 C11 142.9(2)
C1 C9 C10 C11 16.41(17)
C14 C10 C11 C1 -134.4(2)
C15 C10 C11 C1 97.9(2)
C9 C10 C11 C1 -16.76(17)
C2 C1 C11 C10 146.2(2)
C9 C1 C11 C10 16.52(17)
O3 C2 C12 C7' -49.6(2)
C3 C2 C12 C7' -159.21(18)
C1 C2 C12 C7' 67.8(2)
C6' C1' C2' O1 -150.4(2)
C7' C1' C2' O1 21.0(3)
C6' C1' C2' C3' 31.9(3)
C7' C1' C2' C3' -156.68(19)
O1 C2' C3' C4' 140.3(2)
C1' C2' C3' C4' -42.0(3)
O1 C2' C3' C12' 16.1(3)
C1' C2' C3' C12' -166.2(2)
O1 C2' C3' C11' -102.6(3)
C1' C2' C3' C11' 75.1(3)
C12' C3' C4' O2 -24.6(3)
C2' C3' C4' O2 -148.6(2)
C11' C3' C4' O2 94.6(3)
C12' C3' C4' C5' 157.0(2)
C2' C3' C4' C5' 33.1(3)
C11' C3' C4' C5' -83.7(3)
O2 C4' C5' C6' 167.4(2)
C3' C4' C5' C6' -14.3(3)
O2 C4' C5' C13' 44.9(3)
C3' C4' C5' C13' -136.7(2)
O2 C4' C5' C14' -72.8(3)
C3' C4' C5' C14' 105.5(2)
C2 O3 C6' C1' 1.4(3)
C2 O3 C6' C5' -179.41(17)
C2' C1' C6' O3 168.52(19)
C7' C1' C6' O3 -2.8(3)
C2' C1' C6' C5' -10.5(3)
C7' C1' C6' C5' 178.1(2)
C4' C5' C6' O3 -177.62(18)
C13' C5' C6' O3 -55.9(3)
C14' C5' C6' O3 63.1(2)
C4' C5' C6' C1' 1.6(3)
C13' C5' C6' C1' 123.3(2)
C14' C5' C6' C1' -117.8(2)
C6' C1' C7' C12 -21.2(3)
C2' C1' C7' C12 167.68(18)
C6' C1' C7' C8' -145.8(2)
C2' C1' C7' C8' 43.1(3)
C2 C12 C7' C1' 47.8(2)
C2 C12 C7' C8' 173.42(19)
C1' C7' C8' C9' 58.2(3)
C12 C7' C8' C9' -64.4(3)
C1' C7' C8' C10' -176.6(2)
C12 C7' C8' C10' 60.8(3)
